data_4000938
loop_
_publ_author_name
'Becht, Gregory A.'
'Vaughey, John T.'
'Hwu, Shiou-Jyh'

_publ_section_title
;
 Ag3Fe(VO4)2and AgFeV2O7: Synthesis, Structure, and Electrochemical
 Characteristics of Two New Silver Iron(III) Vanadates&#x2020;
;
_journal_issue 3
_journal_name_full 'Chemistry of Materials'
_journal_page_first 1149
_journal_paper_doi 10.1021/cm9024342
_journal_volume 22
_journal_year 2010
_chemical_formula_sum 'Ag Fe O7 V2'
_chemical_formula_weight 377.60
_chemical_name_systematic
; 
 ? 
;
_space_group_IT_number 2
_symmetry_space_group_name_Hall '-P 1'
_symmetry_space_group_name_H-M 'P -1'
_atom_sites_solution_hydrogens none
_atom_sites_solution_primary direct
_atom_sites_solution_secondary difmap
_audit_creation_method SHELXL-97
_cell_angle_alpha 65.07(3)
_cell_angle_beta 89.48(3)
_cell_angle_gamma 78.98(3)
_cell_formula_units_Z 2
_cell_length_a 5.6027(11)
_cell_length_b 7.4851(15)
_cell_length_c 7.6437(15)
_cell_measurement_reflns_used 2315
_cell_measurement_temperature 293(2)
_cell_measurement_theta_max 25
_cell_measurement_theta_min 2.95
_cell_volume 284.40(13)
_computing_structure_refinement 'SHELXL-97 (Sheldrick, 1997)'
_computing_structure_solution 'SHELXS-97 (Sheldrick, 1990)'
_diffrn_ambient_temperature 293(2)
_diffrn_measured_fraction_theta_full 0.985
_diffrn_measured_fraction_theta_max 0.985
_diffrn_measurement_device_type molybdenum
_diffrn_measurement_method dtprofit.ref
_diffrn_radiation_monochromator graphite
_diffrn_radiation_source 'fine-focus sealed tube'
_diffrn_radiation_type MoK\a
_diffrn_radiation_wavelength 0.71073
_diffrn_reflns_av_R_equivalents 0.0363
_diffrn_reflns_av_sigmaI/netI 0.0386
_diffrn_reflns_limit_h_max 6
_diffrn_reflns_limit_h_min -6
_diffrn_reflns_limit_k_max 8
_diffrn_reflns_limit_k_min -8
_diffrn_reflns_limit_l_max 9
_diffrn_reflns_limit_l_min -9
_diffrn_reflns_number 2315
_diffrn_reflns_theta_full 25.00
_diffrn_reflns_theta_max 25.00
_diffrn_reflns_theta_min 2.95
_exptl_absorpt_coefficient_mu 9.055
_exptl_absorpt_correction_T_max 0.7729
_exptl_absorpt_correction_T_min 0.7134
_exptl_absorpt_correction_type multi-scan
_exptl_crystal_colour black
_exptl_crystal_density_diffrn 4.409
_exptl_crystal_density_method 'not measured'
_exptl_crystal_description prism
_exptl_crystal_F_000 350
_exptl_crystal_size_max 0.04
_exptl_crystal_size_mid 0.03
_exptl_crystal_size_min 0.03
_refine_diff_density_max 4.614
_refine_diff_density_min -2.357
_refine_diff_density_rms 0.665
_refine_ls_extinction_coef 0.033(8)
_refine_ls_extinction_expression Fc^*^=kFc[1+0.001xFc^2^\l^3^/sin(2\q)]^-1/4^
_refine_ls_extinction_method SHELXL
_refine_ls_goodness_of_fit_ref 1.139
_refine_ls_hydrogen_treatment none
_refine_ls_matrix_type full
_refine_ls_number_parameters 101
_refine_ls_number_reflns 988
_refine_ls_number_restraints 0
_refine_ls_restrained_S_all 1.139
_refine_ls_R_factor_all 0.0930
_refine_ls_R_factor_gt 0.0885
_refine_ls_shift/su_max 0.000
_refine_ls_shift/su_mean 0.000
_refine_ls_structure_factor_coef Fsqd
_refine_ls_weighting_details 'calc w=1/[\s^2^(Fo^2^)+(0.1293P)^2^+40.3542P] where P=(Fo^2^+2Fc^2^)/3'
_refine_ls_weighting_scheme calc
_refine_ls_wR_factor_gt 0.2810
_refine_ls_wR_factor_ref 0.2836
_reflns_number_gt 888
_reflns_number_total 988
_reflns_threshold_expression >2sigma(I)
_cod_data_source_file cm9024342_si_002.cif
_cod_data_source_block cd6610
_cod_original_cell_volume 284.41(10)
_cod_original_sg_symbol_H-M P-1
_cod_database_code 4000938

loop_
_symmetry_equiv_pos_as_xyz
'x, y, z'
'-x, -y, -z'

loop_
_atom_site_label
_atom_site_type_symbol
_atom_site_fract_x
_atom_site_fract_y
_atom_site_fract_z
_atom_site_U_iso_or_equiv
_atom_site_adp_type
_atom_site_occupancy
_atom_site_symmetry_multiplicity
_atom_site_calc_flag
Ag Ag 0.1769(3) 0.3353(3) 0.9654(3) 0.0235(9) Uani 1 1 d
V1 V 0.3075(6) 0.7732(5) 0.2137(5) 0.0086(10) Uani 1 1 d
V2 V 0.2950(6) 0.7843(5) 0.7449(5) 0.0078(10) Uani 1 1 d
Fe Fe -0.1729(5) 0.6791(4) 0.5241(4) 0.0075(9) Uani 1 1 d
O1 O 0.099(3) 0.631(2) 0.362(2) 0.010(3) Uani 1 1 d
O2 O 0.073(3) 0.656(2) 0.724(2) 0.013(3) Uani 1 1 d
O3 O 0.223(3) 1.028(2) 0.593(2) 0.017(3) Uani 1 1 d
O4 O 0.326(3) 0.743(3) 0.990(2) 0.017(3) Uani 1 1 d
O5 O 0.564(3) 0.677(2) 0.700(2) 0.015(3) Uani 1 1 d
O6 O 0.590(3) 0.697(3) 0.326(2) 0.017(3) Uani 1 1 d
O7 O 0.212(3) 1.008(3) 0.165(2) 0.021(4) Uani 1 1 d

loop_
_atom_site_aniso_label
_atom_site_aniso_U_11
_atom_site_aniso_U_22
_atom_site_aniso_U_33
_atom_site_aniso_U_23
_atom_site_aniso_U_13
_atom_site_aniso_U_12
Ag 0.0218(13) 0.0169(12) 0.0215(12) 0.0002(8) 0.0052(8) -0.0009(8)
V1 0.0069(18) 0.0085(18) 0.0090(18) -0.0017(14) 0.0020(13) -0.0034(13)
V2 0.0076(18) 0.0067(18) 0.0091(18) -0.0032(14) 0.0020(13) -0.0017(13)
Fe 0.0067(16) 0.0065(16) 0.0098(16) -0.0042(12) 0.0014(11) -0.0007(11)
O1 0.015(7) 0.006(7) 0.011(7) -0.006(6) 0.003(6) 0.000(6)
O2 0.018(8) 0.007(7) 0.011(7) -0.002(6) -0.001(6) -0.002(6)
O3 0.017(8) 0.009(8) 0.019(8) -0.002(6) 0.005(7) -0.003(6)
O4 0.013(8) 0.031(9) 0.009(7) -0.009(7) 0.001(6) -0.005(7)
O5 0.019(8) 0.013(8) 0.016(8) -0.010(6) 0.003(6) -0.001(6)
O6 0.010(8) 0.031(9) 0.013(8) -0.014(7) -0.003(6) -0.002(6)
O7 0.025(9) 0.019(9) 0.024(9) -0.015(7) 0.004(7) -0.004(7)

loop_
_atom_type_symbol
_atom_type_description
_atom_type_scat_dispersion_real
_atom_type_scat_dispersion_imag
_atom_type_scat_source
O O 0.0106 0.0060 'International Tables Vol C Tables 4.2.6.8 and 6.1.1.4'
V V 0.3005 0.5294 'International Tables Vol C Tables 4.2.6.8 and 6.1.1.4'
Fe Fe 0.3463 0.8444 'International Tables Vol C Tables 4.2.6.8 and 6.1.1.4'
Ag Ag -0.8971 1.1015 'International Tables Vol C Tables 4.2.6.8 and 6.1.1.4'

loop_
_geom_angle_atom_site_label_1
_geom_angle_atom_site_label_2
_geom_angle_atom_site_label_3
_geom_angle
_geom_angle_site_symmetry_1
_geom_angle_site_symmetry_3
O7 Ag O2 166.8(6) 1_546 .
O7 Ag Ag 121.2(4) 1_546 2_567
O2 Ag Ag 59.7(4) . 2_567
O7 V1 O6 108.3(9) . .
O7 V1 O1 109.2(8) . .
O6 V1 O1 111.6(7) . .
O7 V1 O4 109.7(8) . 1_554
O6 V1 O4 108.1(7) . 1_554
O1 V1 O4 109.9(7) . 1_554
O3 V2 O5 110.6(8) . .
O3 V2 O2 111.3(8) . .
O5 V2 O2 108.7(7) . .
O3 V2 O4 112.8(8) . .
O5 V2 O4 105.9(7) . .
O2 V2 O4 107.3(7) . .
O3 Fe O6 89.6(7) 2_576 1_455
O3 Fe O5 92.9(7) 2_576 1_455
O6 Fe O5 90.5(6) 1_455 1_455
O3 Fe O2 91.3(6) 2_576 .
O6 Fe O2 178.7(6) 1_455 .
O5 Fe O2 90.4(6) 1_455 .
O3 Fe O1 96.7(6) 2_576 .
O6 Fe O1 88.8(6) 1_455 .
O5 Fe O1 170.3(6) 1_455 .
O2 Fe O1 90.2(6) . .
O3 Fe O1 176.0(6) 2_576 2_566
O6 Fe O1 90.9(7) 1_455 2_566
O5 Fe O1 91.0(6) 1_455 2_566
O2 Fe O1 88.2(6) . 2_566
O1 Fe O1 79.3(6) . 2_566
V1 O1 Fe 135.9(8) . .
V1 O1 Fe 121.0(7) . 2_566
Fe O1 Fe 100.7(6) . 2_566
V2 O2 Fe 138.4(8) . .
V2 O2 Ag 106.5(7) . .
Fe O2 Ag 112.4(7) . .
V2 O3 Fe 164.4(11) . 2_576
V2 O4 V1 163.6(11) . 1_556
V2 O5 Fe 150.0(10) . 1_655
V1 O6 Fe 151.5(10) . 1_655
V1 O7 Ag 150.5(10) . 1_564

loop_
_geom_bond_atom_site_label_1
_geom_bond_atom_site_label_2
_geom_bond_distance
_geom_bond_site_symmetry_2
Ag O7 2.245(17) 1_546
Ag O2 2.291(14) .
Ag Ag 3.082(4) 2_567
V1 O7 1.615(17) .
V1 O6 1.684(15) .
V1 O1 1.794(15) .
V1 O4 1.815(15) 1_554
V2 O3 1.666(15) .
V2 O5 1.674(16) .
V2 O2 1.758(15) .
V2 O4 1.772(15) .
Fe O3 1.950(16) 2_576
Fe O6 1.968(15) 1_455
Fe O5 1.984(16) 1_455
Fe O2 1.996(15) .
Fe O1 2.029(14) .
Fe O1 2.060(14) 2_566
O1 Fe 2.060(14) 2_566
O3 Fe 1.950(16) 2_576
O4 V1 1.815(15) 1_556
O5 Fe 1.984(16) 1_655
O6 Fe 1.968(15) 1_655
O7 Ag 2.245(17) 1_564
